data_4003509
loop_
_publ_author_name
'Pfrunder, Michael C.'
'Whittaker, Jacob J.'
'Parsons, Simon'
'Moubaraki, Boujemaa'
'Murray, Keith S.'
'Moggach, Stephen A.'
'Sharma, Neeraj'
'Micallef, Aaron S.'
'Clegg, Jack K.'
'McMurtrie, John C.'

_publ_section_title
;
 Controlling Spin Switching with Anionic Supramolecular Frameworks
;
_journal_name_full 'Chemistry of Materials'
_journal_paper_doi 10.1021/acs.chemmater.0c00375
_journal_year 2020
_chemical_formula_moiety 'C6 F3 I3.57, 1.43(I), C30 H22 Co N6'
_chemical_formula_sum 'C36 H22 Co F3 I5 N6'
_chemical_formula_weight 1289.02
_space_group_crystal_system orthorhombic
_space_group_IT_number 61
_space_group_name_Hall '-P 2ac 2ab'
_space_group_name_H-M_alt 'P b c a'
_atom_sites_solution_hydrogens geom
_atom_sites_solution_primary dual
_audit_creation_date 2019-11-08
_audit_creation_method
;
Olex2 1.2
(compiled 2018.05.29 svn.r3508 for OlexSys, GUI svn.r5506)
;
_cell_angle_alpha 90
_cell_angle_beta 90
_cell_angle_gamma 90
_cell_formula_units_Z 8
_cell_length_a 19.431(11)
_cell_length_b 13.831(3)
_cell_length_c 22.900(14)
_cell_measurement_reflns_used 1432
_cell_measurement_temperature 299(2)
_cell_measurement_theta_max 17.223
_cell_measurement_theta_min 3.077
_cell_volume 6154(5)
_computing_molecular_graphics 'Olex2 (Dolomanov et al., 2009)'
_computing_publication_material 'Olex2 (Dolomanov et al., 2009)'
_computing_structure_refinement 'XL (Sheldrick, 2008)'
_computing_structure_solution 'ShelXT (Sheldrick, 2015)'
_diffrn_ambient_temperature 299.5
_diffrn_measured_fraction_theta_full 0.770
_diffrn_measured_fraction_theta_max 0.770
_diffrn_measurement_device_type 'Oxford Diffraction SuperNova'
_diffrn_measurement_method \w
_diffrn_radiation_type MoK\a
_diffrn_radiation_wavelength 0.71073
_diffrn_reflns_av_R_equivalents 0.2468
_diffrn_reflns_av_unetI/netI 0.1799
_diffrn_reflns_Laue_measured_fraction_full 0.770
_diffrn_reflns_Laue_measured_fraction_max 0.770
_diffrn_reflns_limit_h_max 14
_diffrn_reflns_limit_h_min -14
_diffrn_reflns_limit_k_max 11
_diffrn_reflns_limit_k_min -11
_diffrn_reflns_limit_l_max 17
_diffrn_reflns_limit_l_min -17
_diffrn_reflns_number 6141
_diffrn_reflns_point_group_measured_fraction_full 0.770
_diffrn_reflns_point_group_measured_fraction_max 0.770
_diffrn_reflns_theta_full 17.223
_diffrn_reflns_theta_max 17.223
_diffrn_reflns_theta_min 3.077
_exptl_absorpt_coefficient_mu 5.636
_exptl_absorpt_correction_T_max 1.000
_exptl_absorpt_correction_T_min 0.000
_exptl_absorpt_correction_type multi-scan
_exptl_absorpt_process_details 'CrysAlis, (Oxford Diffraction, 2002)'
_exptl_crystal_colour Orange
_exptl_crystal_density_diffrn 2.782
_exptl_crystal_density_method 'not measured'
_exptl_crystal_description block
_exptl_crystal_F_000 4792
_exptl_crystal_size_max 0.2
_exptl_crystal_size_mid 0.1
_exptl_crystal_size_min 0.1
_exptl_transmission_factor_max 20.814
_exptl_transmission_factor_min 3.033
_refine_diff_density_max 3.021
_refine_diff_density_min -2.706
_refine_diff_density_rms 0.650
_refine_ls_extinction_method none
_refine_ls_goodness_of_fit_ref 0.928
_refine_ls_hydrogen_treatment constr
_refine_ls_matrix_type full
_refine_ls_number_parameters 328
_refine_ls_number_reflns 1432
_refine_ls_number_restraints 802
_refine_ls_restrained_S_all 0.712
_refine_ls_R_factor_all 0.2410
_refine_ls_R_factor_gt 0.1513
_refine_ls_shift/su_max 0.000
_refine_ls_shift/su_mean 0.000
_refine_ls_structure_factor_coef Fsqd
_refine_ls_weighting_details 'w=1/[\s^2^(Fo^2^)+(0.6000P)^2^+50.0000P] where P=(Fo^2^+2Fc^2^)/3'
_refine_ls_weighting_scheme calc
_refine_ls_wR_factor_gt 0.3951
_refine_ls_wR_factor_ref 0.5534
_reflns_Friedel_coverage 0.000
_reflns_number_gt 811
_reflns_number_total 1432
_reflns_threshold_expression 'I > 2\s(I)'
_cod_data_source_file AllHPCIFs.cif
_cod_data_source_block cotpy_4gpatrans
_cod_database_code 4003509
_shelx_shelxl_version_number 2014/7
_shelx_space_group_comment
;
The symmetry employed for this shelxl refinement is uniquely defined
by the following loop, which should always be used as a source of
symmetry information in preference to the above space-group names.
They are only intended as comments.
;
_exptl_absorpt_special_details 'CrysAlis, (Oxford Diffraction, 2002)'
_olex2_refinement_description
;
1. Fixed Uiso
 At 1.2 times of:
  All C(H) groups
2. Uiso/Uaniso restraints and constraints
All non-hydrogen atoms have similar U: within 2A with sigma of 0.04 and sigma
for terminal atoms of 0.08
Uanis(C32) \\sim Ueq, Uanis(C33) \\sim Ueq, Uanis(C28) \\sim Ueq: with sigma of
0.05 and sigma for terminal atoms of 0.025
Uanis(C28) \\sim Ueq, Uanis(C32) \\sim Ueq: with sigma of 0.01 and sigma for
terminal atoms of 0.005
Uanis(C20) = Uanis(N4) = Uanis(C16) = Uanis(C17) = Uanis(C18) = Uanis(C19)
Uanis(N2) = Uanis(C9) = Uanis(C8) = Uanis(C7)
3. Rigid body (RIGU) restrains
 All non-hydrogen atoms
 with sigma for 1-2 distances of 0.004 and sigma for 1-3 distances of 0.004
4.a Aromatic/amide H refined with riding coordinates:
 C1(H1), C2(H2), C3(H3), C4(H4), C7(H7), C8(H8), C9(H9), C18(H18), C17(H17),
 C16(H16), C19(H19), C15(H15), C14(H14), C13(H13), C12(H12), C27(H27), C28(H28),
  C29(H29), C30(H30), C22(H22), C23(H23), C24(H24)
4.b Fitted hexagon refined as free rotating group:
 N1(C1,C2,C3,C4,C5), N2(C6,C7,C8,C9,C10), C18(C17,C16,N4,C20,C19), C35(C36,C31,
 C32,C33,C34), C11(N3,C15,C14,C13,C12), N6(C26,C27,C28,C29,C30), C25(N5,C21,C22,
 C23,C24)
;
_olex2_submission_special_instructions 'No special instructions were received'

loop_
_space_group_symop_operation_xyz
'x, y, z'
'-x+1/2, -y, z+1/2'
'x+1/2, -y+1/2, -z'
'-x, y+1/2, -z+1/2'
'-x, -y, -z'
'x-1/2, y, -z-1/2'
'-x-1/2, y-1/2, z'
'x, -y-1/2, z-1/2'

loop_
_atom_site_label
_atom_site_type_symbol
_atom_site_fract_x
_atom_site_fract_y
_atom_site_fract_z
_atom_site_U_iso_or_equiv
_atom_site_adp_type
_atom_site_occupancy
_atom_site_site_symmetry_order
_atom_site_calc_flag
_atom_site_refinement_flags_posn
_atom_site_refinement_flags_adp
_atom_site_refinement_flags_occupancy
_atom_site_disorder_assembly
_atom_site_disorder_group
I2 I 0.5143(4) 0.6131(5) 0.2236(3) 0.062(4) Uani 1 1 d . U . . .
I5 I 0.4296(10) 0.4865(14) 0.139(4) 0.069(9) Uiso 0.57(16) 1 d . U P A 1
I3 I 0.7253(4) 0.8282(5) 0.3687(4) 0.066(4) Uani 1 1 d . U . . .
I4 I 0.4033(4) 0.5850(5) 0.6051(4) 0.062(3) Uani 1 1 d . U . . .
Co1 Co 0.2436(8) 0.1877(9) 0.3690(6) 0.052(4) Uani 1 1 d . U . . .
F1 F 0.451(3) 0.604(4) 0.350(3) 0.069(14) Uani 1 1 d . U . . .
F2 F 0.644(3) 0.743(4) 0.257(3) 0.069(14) Uani 1 1 d . U . . .
F3 F 0.622(3) 0.751(4) 0.464(2) 0.066(13) Uani 1 1 d . U . . .
N1 N 0.215(3) 0.053(3) 0.418(2) 0.049(8) Uani 1 1 d . U . . .
C1 C 0.154(3) 0.000(4) 0.424(3) 0.047(13) Uani 1 1 d G U . . .
H1 H 0.1195 0.0062 0.3959 0.056 Uiso 1 1 calc R . . . .
C2 C 0.145(3) -0.060(4) 0.471(3) 0.051(14) Uani 1 1 d G U . . .
H2 H 0.1042 -0.0954 0.4754 0.061 Uiso 1 1 calc R . . . .
C3 C 0.196(3) -0.069(4) 0.513(2) 0.061(15) Uani 1 1 d G U . . .
H3 H 0.1902 -0.1100 0.5451 0.073 Uiso 1 1 calc R . . . .
C4 C 0.257(3) -0.017(5) 0.507(3) 0.061(15) Uani 1 1 d G U . . .
H4 H 0.2916 -0.0230 0.5352 0.073 Uiso 1 1 calc R . . . .
C5 C 0.266(2) 0.044(4) 0.460(3) 0.051(11) Uani 1 1 d G U . . .
N2 N 0.327(3) 0.160(4) 0.409(3) 0.053(6) Uani 1 1 d . U . . .
C6 C 0.328(3) 0.089(4) 0.452(3) 0.049(11) Uani 1 1 d G U . . .
C7 C 0.389(3) 0.066(4) 0.480(3) 0.053(6) Uani 1 1 d G U . . .
H7 H 0.3901 0.0187 0.5084 0.063 Uiso 1 1 calc R . . . .
C8 C 0.450(3) 0.115(5) 0.465(3) 0.053(6) Uani 1 1 d G U . . .
H8 H 0.4906 0.0996 0.4838 0.063 Uiso 1 1 calc R . . . .
C9 C 0.448(3) 0.186(4) 0.422(3) 0.053(6) Uani 1 1 d G U . . .
H9 H 0.4887 0.2184 0.4123 0.063 Uiso 1 1 calc R . . . .
C10 C 0.387(3) 0.209(4) 0.394(3) 0.048(11) Uani 1 1 d G U . . .
C18 C 0.111(3) 0.342(4) 0.513(3) 0.049(6) Uani 1 1 d . U . . .
H18 H 0.0821 0.3701 0.5405 0.059 Uiso 1 1 calc R . . . .
C17 C 0.168(3) 0.290(4) 0.531(2) 0.049(6) Uani 1 1 d G U . . .
H17 H 0.1783 0.2839 0.5703 0.059 Uiso 1 1 calc R . . . .
C16 C 0.211(2) 0.248(4) 0.489(3) 0.049(6) Uani 1 1 d G U . . .
H16 H 0.2500 0.2135 0.5014 0.059 Uiso 1 1 calc R . . . .
N4 N 0.197(3) 0.257(4) 0.430(3) 0.049(6) Uani 1 1 d G U . . .
C20 C 0.139(3) 0.309(4) 0.412(2) 0.049(6) Uani 1 1 d G U . . .
C19 C 0.096(3) 0.351(4) 0.454(3) 0.049(6) Uani 1 1 d G U . . .
H19 H 0.0576 0.3859 0.4418 0.059 Uiso 1 1 calc R . . . .
I1 I 0.4778(4) 0.6348(5) 0.4821(4) 0.059(3) Uani 1 1 d . U . B 1
C35 C 0.633(3) 0.756(4) 0.366(4) 0.063(14) Uani 1 1 d . U . . .
C36 C 0.596(4) 0.733(5) 0.416(3) 0.062(13) Uani 1 1 d G U . . .
C31 C 0.536(4) 0.679(5) 0.412(3) 0.061(13) Uani 1 1 d G U . . .
C32 C 0.513(3) 0.648(5) 0.357(4) 0.062(9) Uani 1 1 d G U . . .
C33 C 0.550(4) 0.672(5) 0.307(3) 0.052(12) Uani 1 1 d G U . . .
C34 C 0.610(4) 0.726(5) 0.311(3) 0.057(13) Uani 1 1 d G U . . .
C11 C 0.372(3) 0.288(4) 0.356(3) 0.047(11) Uani 1 1 d . U . . .
N3 N 0.305(3) 0.301(4) 0.336(3) 0.054(8) Uani 1 1 d G U . . .
C15 C 0.291(3) 0.372(4) 0.295(3) 0.055(14) Uani 1 1 d G U . . .
H15 H 0.2463 0.3815 0.2819 0.065 Uiso 1 1 calc R . . . .
C14 C 0.344(3) 0.430(4) 0.274(3) 0.055(15) Uani 1 1 d G U . . .
H14 H 0.3346 0.4776 0.2460 0.066 Uiso 1 1 calc R . . . .
C13 C 0.411(3) 0.416(4) 0.293(3) 0.057(15) Uani 1 1 d G U . . .
H13 H 0.4464 0.4550 0.2789 0.069 Uiso 1 1 calc R . . . .
C12 C 0.425(3) 0.345(5) 0.334(3) 0.050(14) Uani 1 1 d G U . . .
H12 H 0.4699 0.3362 0.3476 0.059 Uiso 1 1 calc R . . . .
N6 N 0.261(3) 0.122(4) 0.298(2) 0.051(7) Uani 1 1 d . U . . .
C26 C 0.218(3) 0.157(4) 0.254(3) 0.047(11) Uani 1 1 d G U . . .
C27 C 0.226(3) 0.123(4) 0.197(3) 0.041(13) Uani 1 1 d G U . . .
H27 H 0.1981 0.1465 0.1676 0.050 Uiso 1 1 calc R . . . .
C28 C 0.276(3) 0.055(4) 0.185(2) 0.050(11) Uani 1 1 d G U . . .
H28 H 0.2818 0.0319 0.1467 0.060 Uiso 1 1 calc R . . . .
C29 C 0.319(3) 0.020(4) 0.229(3) 0.053(14) Uani 1 1 d G U . . .
H29 H 0.3522 -0.0262 0.2206 0.064 Uiso 1 1 calc R . . . .
C30 C 0.311(3) 0.053(4) 0.286(2) 0.052(13) Uani 1 1 d G U . . .
H30 H 0.3390 0.0302 0.3154 0.062 Uiso 1 1 calc R . . . .
C25 C 0.168(3) 0.214(4) 0.263(3) 0.056(11) Uani 1 1 d . U . . .
N5 N 0.173(3) 0.229(4) 0.323(3) 0.052(7) Uani 1 1 d G U . . .
C21 C 0.131(3) 0.298(4) 0.350(2) 0.050(10) Uani 1 1 d G U . . .
C22 C 0.085(3) 0.351(4) 0.318(3) 0.044(13) Uani 1 1 d G U . . .
H22 H 0.0568 0.3968 0.3360 0.053 Uiso 1 1 calc R . . . .
C23 C 0.079(3) 0.336(4) 0.258(3) 0.056(15) Uani 1 1 d G U . . .
H23 H 0.0480 0.3720 0.2361 0.067 Uiso 1 1 calc R . . . .
C24 C 0.121(3) 0.268(5) 0.231(2) 0.055(14) Uani 1 1 d G U . . .
H24 H 0.1173 0.2579 0.1907 0.066 Uiso 1 1 calc R . . . .
I5A I 0.4318(9) 0.4884(13) 0.118(3) 0.033(15) Uiso 0.43(16) 1 d . U P A 2

loop_
_atom_site_aniso_label
_atom_site_aniso_U_11
_atom_site_aniso_U_22
_atom_site_aniso_U_33
_atom_site_aniso_U_23
_atom_site_aniso_U_13
_atom_site_aniso_U_12
I2 0.041(7) 0.058(5) 0.087(8) -0.004(4) -0.002(3) -0.009(4)
I3 0.041(7) 0.057(5) 0.100(9) -0.007(4) 0.000(4) -0.001(4)
I4 0.051(7) 0.069(6) 0.066(8) -0.008(4) 0.007(4) -0.010(4)
Co1 0.031(9) 0.048(7) 0.077(9) 0.006(5) 0.004(5) 0.001(6)
F1 0.051(14) 0.07(3) 0.08(2) 0.000(18) -0.005(12) -0.013(17)
F2 0.05(2) 0.08(3) 0.081(15) -0.004(14) 0.000(12) -0.02(2)
F3 0.03(2) 0.08(3) 0.085(14) -0.009(13) 0.004(11) 0.00(2)
N1 0.029(13) 0.045(11) 0.074(15) 0.002(10) 0.009(9) 0.005(9)
C1 0.026(15) 0.03(2) 0.08(2) 0.001(17) 0.010(13) 0.010(14)
C2 0.028(19) 0.04(2) 0.08(2) 0.006(19) 0.011(14) 0.009(17)
C3 0.03(2) 0.06(3) 0.09(2) 0.02(2) 0.008(15) 0.002(18)
C4 0.033(19) 0.07(3) 0.083(19) 0.016(19) 0.007(14) -0.002(17)
C5 0.029(13) 0.051(18) 0.074(17) 0.004(15) 0.009(10) 0.003(11)
N2 0.030(10) 0.052(12) 0.076(12) 0.006(9) 0.006(8) 0.001(8)
C6 0.029(11) 0.049(18) 0.071(18) 0.001(15) 0.009(9) 0.004(9)
C7 0.030(10) 0.052(12) 0.076(12) 0.006(9) 0.006(8) 0.001(8)
C8 0.030(10) 0.052(12) 0.076(12) 0.006(9) 0.006(8) 0.001(8)
C9 0.030(10) 0.052(12) 0.076(12) 0.006(9) 0.006(8) 0.001(8)
C10 0.030(11) 0.047(17) 0.066(19) -0.003(15) 0.008(9) 0.002(9)
C18 0.028(11) 0.046(10) 0.073(10) 0.007(7) 0.003(7) 0.002(8)
C17 0.028(11) 0.046(10) 0.073(10) 0.007(7) 0.003(7) 0.002(8)
C16 0.028(11) 0.046(10) 0.073(10) 0.007(7) 0.003(7) 0.002(8)
N4 0.028(11) 0.046(10) 0.073(10) 0.007(7) 0.003(7) 0.002(8)
C20 0.028(11) 0.046(10) 0.073(10) 0.007(7) 0.003(7) 0.002(8)
C19 0.028(11) 0.046(10) 0.073(10) 0.007(7) 0.003(7) 0.002(8)
I1 0.037(7) 0.048(5) 0.092(8) -0.001(4) 0.002(3) 0.000(4)
C35 0.043(14) 0.06(3) 0.084(13) -0.005(11) 0.001(8) -0.004(18)
C36 0.041(15) 0.06(3) 0.084(13) -0.004(10) 0.001(8) -0.002(17)
C31 0.041(15) 0.06(3) 0.080(11) -0.001(9) -0.001(8) -0.004(17)
C32 0.049(12) 0.057(14) 0.078(10) 0.000(7) -0.002(7) -0.005(9)
C33 0.040(14) 0.04(2) 0.080(10) 0.002(9) -0.004(7) 0.005(15)
C34 0.042(15) 0.05(3) 0.082(13) 0.000(10) 0.000(8) 0.000(17)
C11 0.032(12) 0.045(16) 0.06(2) -0.006(16) 0.008(10) 0.002(9)
N3 0.032(12) 0.052(12) 0.077(16) 0.005(10) 0.006(9) -0.001(9)
C15 0.036(17) 0.050(19) 0.08(2) 0.003(19) 0.003(14) -0.001(13)
C14 0.037(19) 0.05(2) 0.08(3) 0.00(2) 0.004(16) -0.003(16)
C13 0.037(19) 0.06(2) 0.08(3) 0.00(2) 0.004(16) -0.002(15)
C12 0.033(15) 0.05(2) 0.07(3) 0.00(2) 0.008(13) 0.000(12)
N6 0.033(13) 0.047(12) 0.073(11) 0.007(8) 0.005(8) 0.003(10)
C26 0.032(17) 0.037(19) 0.072(11) 0.007(9) 0.004(9) -0.002(15)
C27 0.027(19) 0.03(2) 0.070(12) 0.010(10) 0.006(10) -0.010(17)
C28 0.043(14) 0.043(14) 0.063(13) 0.006(9) 0.002(8) 0.003(10)
C29 0.04(2) 0.05(2) 0.069(14) 0.009(11) 0.003(11) 0.005(19)
C30 0.04(2) 0.05(2) 0.069(14) 0.008(11) 0.003(11) 0.007(18)
C25 0.041(17) 0.05(2) 0.074(11) 0.004(9) 0.002(9) 0.011(16)
N5 0.032(12) 0.049(13) 0.074(11) 0.005(8) 0.004(7) 0.002(9)
C21 0.029(16) 0.046(18) 0.073(11) 0.006(9) 0.005(9) 0.000(15)
C22 0.02(2) 0.04(2) 0.072(14) 0.006(12) 0.006(12) -0.005(19)
C23 0.04(2) 0.05(2) 0.073(15) 0.004(13) 0.002(13) 0.01(2)
C24 0.04(2) 0.05(2) 0.073(14) 0.003(12) 0.002(12) 0.01(2)

loop_
_atom_type_symbol
_atom_type_description
_atom_type_scat_dispersion_real
_atom_type_scat_dispersion_imag
_atom_type_scat_source
C C 0.0033 0.0016 'International Tables Vol C Tables 4.2.6.8 and 6.1.1.4'
H H 0.0000 0.0000 'International Tables Vol C Tables 4.2.6.8 and 6.1.1.4'
Co Co 0.3494 0.9721 'International Tables Vol C Tables 4.2.6.8 and 6.1.1.4'
F F 0.0171 0.0103 'International Tables Vol C Tables 4.2.6.8 and 6.1.1.4'
I I -0.4742 1.8119 'International Tables Vol C Tables 4.2.6.8 and 6.1.1.4'
N N 0.0061 0.0033 'International Tables Vol C Tables 4.2.6.8 and 6.1.1.4'

loop_
_geom_angle_atom_site_label_1
_geom_angle_atom_site_label_2
_geom_angle_atom_site_label_3
_geom_angle
_geom_angle_site_symmetry_1
_geom_angle_site_symmetry_3
_geom_angle_publ_flag
N2 Co1 N1 79(3) . . ?
N2 Co1 N4 99(3) . . ?
N2 Co1 N3 81(3) . . ?
N2 Co1 N6 100(3) . . ?
N4 Co1 N1 86(2) . . ?
N4 Co1 N3 99(2) . . ?
N3 Co1 N1 159(3) . . ?
N6 Co1 N1 94(2) . . ?
N6 Co1 N4 161(3) . . ?
N6 Co1 N3 87(2) . . ?
N5 Co1 N1 111(3) . . ?
N5 Co1 N2 170(3) . . ?
N5 Co1 N4 85(3) . . ?
N5 Co1 N3 89(3) . . ?
N5 Co1 N6 78(3) . . ?
C1 N1 Co1 134(3) . . ?
C1 N1 C5 120.0 . . ?
C5 N1 Co1 104(3) . . ?
N1 C1 H1 120.0 . . ?
N1 C1 C2 120.0 . . ?
C2 C1 H1 120.0 . . ?
C1 C2 H2 120.0 . . ?
C1 C2 C3 120.0 . . ?
C3 C2 H2 120.0 . . ?
C2 C3 H3 120.0 . . ?
C4 C3 C2 120.0 . . ?
C4 C3 H3 120.0 . . ?
C3 C4 H4 120.0 . . ?
C5 C4 C3 120.0 . . ?
C5 C4 H4 120.0 . . ?
C4 C5 N1 120.0 . . ?
C6 C5 N1 120(5) . . ?
C6 C5 C4 120(5) . . ?
C6 N2 Co1 120(4) . . ?
C6 N2 C10 120.0 . . ?
C10 N2 Co1 120(4) . . ?
C5 C6 N2 114(5) . . ?
C5 C6 C7 126(5) . . ?
N2 C6 C7 120.0 . . ?
C6 C7 H7 120.0 . . ?
C6 C7 C8 120.0 . . ?
C8 C7 H7 120.0 . . ?
C7 C8 H8 120.0 . . ?
C7 C8 C9 120.0 . . ?
C9 C8 H8 120.0 . . ?
C8 C9 H9 120.0 . . ?
C10 C9 C8 120.0 . . ?
C10 C9 H9 120.0 . . ?
N2 C10 C11 110(5) . . ?
C9 C10 N2 120.0 . . ?
C9 C10 C11 129(5) . . ?
C17 C18 H18 120.0 . . ?
C17 C18 C19 120.0 . . ?
C19 C18 H18 120.0 . . ?
C18 C17 H17 120.0 . . ?
C18 C17 C16 120.0 . . ?
C16 C17 H17 120.0 . . ?
C17 C16 H16 120.0 . . ?
C17 C16 N4 120.0 . . ?
N4 C16 H16 120.0 . . ?
C16 N4 Co1 124(4) . . ?
C20 N4 Co1 115(4) . . ?
C20 N4 C16 120.0 . . ?
N4 C20 C19 120.0 . . ?
N4 C20 C21 109(5) . . ?
C19 C20 C21 131(5) . . ?
C18 C19 H19 120.0 . . ?
C20 C19 C18 120.0 . . ?
C20 C19 H19 120.0 . . ?
C36 C35 I3 123(5) . . ?
C36 C35 C34 120.0 . . ?
C34 C35 I3 117(5) . . ?
F3 C36 C35 119(7) . . ?
F3 C36 C31 121(7) . . ?
C35 C36 C31 120.0 . . ?
C36 C31 I1 124(5) . . ?
C32 C31 I1 116(5) . . ?
C32 C31 C36 120.0 . . ?
F1 C32 C31 122(6) . . ?
F1 C32 C33 117(6) . . ?
C31 C32 C33 120.0 . . ?
C32 C33 I2 118(4) . . ?
C34 C33 I2 122(4) . . ?
C34 C33 C32 120.0 . . ?
C35 C34 F2 125(6) . . ?
C33 C34 F2 115(6) . . ?
C33 C34 C35 120.0 . . ?
N3 C11 C10 119(5) . . ?
N3 C11 C12 120.0 . . ?
C12 C11 C10 120(5) . . ?
C11 N3 Co1 108(3) . . ?
C15 N3 Co1 131(3) . . ?
C15 N3 C11 120.0 . . ?
N3 C15 H15 120.0 . . ?
N3 C15 C14 120.0 . . ?
C14 C15 H15 120.0 . . ?
C15 C14 H14 120.0 . . ?
C13 C14 C15 120.0 . . ?
C13 C14 H14 120.0 . . ?
C14 C13 H13 120.0 . . ?
C14 C13 C12 120.0 . . ?
C12 C13 H13 120.0 . . ?
C11 C12 H12 120.0 . . ?
C13 C12 C11 120.0 . . ?
C13 C12 H12 120.0 . . ?
C26 N6 Co1 111(3) . . ?
C26 N6 C30 120.0 . . ?
C30 N6 Co1 129(3) . . ?
C27 C26 N6 120.0 . . ?
C25 C26 N6 123(5) . . ?
C25 C26 C27 117(5) . . ?
C26 C27 H27 120.0 . . ?
C26 C27 C28 120.0 . . ?
C28 C27 H27 120.0 . . ?
C27 C28 H28 120.0 . . ?
C29 C28 C27 120.0 . . ?
C29 C28 H28 120.0 . . ?
C28 C29 H29 120.0 . . ?
C30 C29 C28 120.0 . . ?
C30 C29 H29 120.0 . . ?
N6 C30 H30 120.0 . . ?
C29 C30 N6 120.0 . . ?
C29 C30 H30 120.0 . . ?
C26 C25 N5 102(5) . . ?
C26 C25 C24 138(5) . . ?
N5 C25 C24 120.0 . . ?
C25 N5 Co1 125(4) . . ?
C25 N5 C21 120.0 . . ?
C21 N5 Co1 113(4) . . ?
N5 C21 C20 117(5) . . ?
N5 C21 C22 120.0 . . ?
C22 C21 C20 123(5) . . ?
C21 C22 H22 120.0 . . ?
C21 C22 C23 120.0 . . ?
C23 C22 H22 120.0 . . ?
C22 C23 H23 120.0 . . ?
C24 C23 C22 120.0 . . ?
C24 C23 H23 120.0 . . ?
C25 C24 H24 120.0 . . ?
C23 C24 C25 120.0 . . ?
C23 C24 H24 120.0 . . ?

loop_
_geom_bond_atom_site_label_1
_geom_bond_atom_site_label_2
_geom_bond_distance
_geom_bond_site_symmetry_2
_geom_bond_publ_flag
I2 C33 2.19(5) . ?
I3 C35 2.05(5) . ?
Co1 N1 2.25(4) . ?
Co1 N2 1.90(5) . ?
Co1 N4 1.93(5) . ?
Co1 N3 2.11(5) . ?
Co1 N6 1.89(5) . ?
Co1 N5 1.82(5) . ?
F1 C32 1.36(7) . ?
F2 C34 1.43(7) . ?
F3 C36 1.23(7) . ?
N1 C1 1.3900 . ?
N1 C5 1.3900 . ?
C1 H1 0.9300 . ?
C1 C2 1.3900 . ?
C2 H2 0.9300 . ?
C2 C3 1.3900 . ?
C3 H3 0.9300 . ?
C3 C4 1.3900 . ?
C4 H4 0.9300 . ?
C4 C5 1.3900 . ?
C5 C6 1.36(6) . ?
N2 C6 1.3900 . ?
N2 C10 1.3900 . ?
C6 C7 1.3900 . ?
C7 H7 0.9300 . ?
C7 C8 1.3900 . ?
C8 H8 0.9300 . ?
C8 C9 1.3900 . ?
C9 H9 0.9300 . ?
C9 C10 1.3900 . ?
C10 C11 1.43(6) . ?
C18 H18 0.9300 . ?
C18 C17 1.3900 . ?
C18 C19 1.3900 . ?
C17 H17 0.9300 . ?
C17 C16 1.3900 . ?
C16 H16 0.9300 . ?
C16 N4 1.3900 . ?
N4 C20 1.3900 . ?
C20 C19 1.3900 . ?
C20 C21 1.44(7) . ?
C19 H19 0.9300 . ?
I1 C31 2.07(5) . ?
C35 C36 1.3900 . ?
C35 C34 1.3900 . ?
C36 C31 1.3900 . ?
C31 C32 1.3900 . ?
C32 C33 1.3900 . ?
C33 C34 1.3900 . ?
C11 N3 1.3900 . ?
C11 C12 1.3900 . ?
N3 C15 1.3900 . ?
C15 H15 0.9300 . ?
C15 C14 1.3900 . ?
C14 H14 0.9300 . ?
C14 C13 1.3900 . ?
C13 H13 0.9300 . ?
C13 C12 1.3900 . ?
C12 H12 0.9300 . ?
N6 C26 1.3900 . ?
N6 C30 1.3900 . ?
C26 C27 1.3900 . ?
C26 C25 1.29(6) . ?
C27 H27 0.9300 . ?
C27 C28 1.3900 . ?
C28 H28 0.9300 . ?
C28 C29 1.3900 . ?
C29 H29 0.9300 . ?
C29 C30 1.3900 . ?
C30 H30 0.9300 . ?
C25 N5 1.3900 . ?
C25 C24 1.3900 . ?
N5 C21 1.3900 . ?
C21 C22 1.3900 . ?
C22 H22 0.9300 . ?
C22 C23 1.3900 . ?
C23 H23 0.9300 . ?
C23 C24 1.3900 . ?
C24 H24 0.9300 . ?
